data_2000676
loop_
_publ_author_name
'Fitzgerald, L. J.'
'Gallucci, J. C.'
'Gerkin, R. E.'

_publ_section_title
;
 Structure of tetralithium 1,4,5,8-naphthalenetetracarboxylate
 dodecahydrate
;
_journal_issue 8
_journal_name_full 'Acta Crystallographica Section C'
_journal_page_first 1430
_journal_page_last 1434
_journal_paper_doi 10.1107/S0108270192000428
_journal_volume 48
_journal_year 1992
_chemical_formula_moiety 'C14 H4 Li4 O8,12(H2 O1)'
_chemical_formula_sum 'C14 H28 Li4 O20'
_chemical_formula_weight 544.18
_space_group_IT_number 2
_space_group_name_Hall '-P 1'
_space_group_name_H-M_alt 'P -1'
_symmetry_cell_setting triclinic
_symmetry_space_group_name_Hall '-P 1'
_symmetry_space_group_name_H-M 'P -1'
_cell_angle_alpha 94.290(10)
_cell_angle_beta 96.950(10)
_cell_angle_gamma 64.520(10)
_cell_formula_units_Z 1
_cell_length_a 9.608(2)
_cell_length_b 10.034(2)
_cell_length_c 7.0330(10)
_cell_volume 607.4(2)
_diffrn_radiation_type Mo
_diffrn_radiation_wavelength 0.71073
_exptl_absorpt_coefficient_mu 0.129
_exptl_crystal_density_diffrn 1.49
_exptl_crystal_F_000 284
_cod_data_source_file st0556.cif
_cod_data_source_block st0556a
_cod_database_code 2000676

loop_
_space_group_symop_id
_space_group_symop_operation_xyz
1 x,y,z
2 -x,-y,-z

loop_
_atom_site_label
_atom_site_fract_x
_atom_site_fract_y
_atom_site_fract_z
O(1) .64420(10) .83140(10) .68910(10)
O(2) .81750(10) .60150(10) .63020(10)
O(3) .61160(10) .73770(10) .24930(10)
O(4) .82730(10) .53890(10) .19120(10)
O(5) .66850(10) .97560(10) .3359(2)
O(6) .70480(10) 1.12970(10) .7500(2)
O(7) .8706(2) 1.02950(10) 1.1341(2)
O(8) .98100(10) .82130(10) .6466(2)
O(9) .91430(10) .71490(10) 1.0156(2)
O(10) .86970(10) .29670(10) .6778(2)
C(1) .68200(10) .69660(10) .6477(2)
C(2) .69600(10) .60120(10) .2520(2)
C(3) .4714(2) .67550(10) .7862(2)
C(4) .55850(10) .64060(10) .6337(2)
C(5) .54640(10) .53780(10) .4870(2)
C(6) .62540(10) .50610(10) .3172(2)
C(7) .6214(2) .39710(10) .1900(2)
Li(1) .9881(3) .6376(3) .7624(4)
Li(2) .7520(3) .9408(3) .6084(4)
H(3) .571(3) 1.040(3) .329(3)
H(4) .657(3) .892(3) .290(3)
H(5) .748(2) 1.184(2) .719(3)
H(6) .600(3) 1.182(2) .747(3)
H(7) .830(3) 1.052(3) 1.024(5)
H(8) .797(3) 1.020(2) 1.190(4)
H(9) 1.031(3) .784(3) .542(4)
H(10) 1.024(3) .869(3) .719(4)
H(11) .878(3) .662(3) 1.076(3)
H(12) .845(4) .795(4) .997(5)
H(13) .940(3) .282(2) .777(3)
H(14) .834(3) .388(3) .655(4)
H(1) .481(2) .744(2) .884(2)
H(2) .674(2) .375(2) .078(2)

loop_
_geom_bond_atom_site_label_1
_geom_bond_atom_site_label_2
_geom_bond_distance
Li(1) O(2) 1.943(3)
Li(1) O(8) 2.041(3)
Li(1) O(9) 1.976(3)
Li(2) O(1) 1.953(3)
Li(2) O(5) 1.981(3)
Li(2) O(6) 1.969(3)
Li(2) O(8) 1.996(3)
O(5) H(3) 0.88(2)
O(5) H(4) 0.92(2)
O(6) H(5) 0.86(2)
O(6) H(6) 0.91(3)
O(7) H(7) 0.82(3)
O(7) H(8) 0.90(3)
O(8) H(9) 0.89(3)
O(8) H(10) 0.86(3)
O(9) H(11) 0.90(3)
O(9) H(12) 0.80(4)
O(10) H(13) 0.88(3)
O(10) H(14) 0.85(3)
